data_7235258
loop_
_publ_author_name
'Xu, Zi-Yue'
'Luo, Yi'
'Zhang, Dan-Wei'
'Wang, Hui'
'Sun, Xing-Wen'
'Li, Zhan-Ting'

_publ_section_title
;
 Iridium complex-linked porous organic polymers for recyclable,
 broad-scope photocatalysis of organic transformations
;
_journal_issue 1
_journal_name_full 'Green Chemistry'
_journal_page_first 136
_journal_page_last 143
_journal_paper_doi 10.1039/C9GC03688A
_journal_volume 22
_journal_year 2020
_chemical_formula_sum 'C40 H38 Br2 Cl0.5 F9 Ir N4 P1.5'
_chemical_formula_weight 1161.94
_space_group_crystal_system monoclinic
_space_group_IT_number 13
_space_group_name_Hall '-P 2yac'
_space_group_name_H-M_alt 'P 1 2/n 1'
_atom_sites_solution_hydrogens geom
_audit_creation_method SHELXL-2014/7
_audit_update_record
;
2019-10-24 deposited with the CCDC.	2019-11-22 downloaded from the CCDC.
;
_cell_angle_alpha 90
_cell_angle_beta 105.062(5)
_cell_angle_gamma 90
_cell_formula_units_Z 2
_cell_length_a 11.3884(14)
_cell_length_b 14.5156(18)
_cell_length_c 14.8459(17)
_cell_measurement_reflns_used 9896
_cell_measurement_temperature 173(2)
_cell_measurement_theta_max 54.77
_cell_measurement_theta_min 3.77
_cell_volume 2369.9(5)
_computing_cell_refinement 'Bruker SAINT'
_computing_data_collection 'Bruker APEX2'
_computing_data_reduction 'Bruker SAINT'
_computing_molecular_graphics 'Bruker SHELXTL'
_computing_publication_material 'Bruker SHELXTL'
_computing_structure_refinement 'SHELXL-2014/7 (Sheldrick, 2014)'
_computing_structure_solution 'SHELXS-97 (Sheldrick 2008)'
_diffrn_ambient_temperature 173(2)
_diffrn_measured_fraction_theta_full 1.000
_diffrn_measured_fraction_theta_max 0.999
_diffrn_measurement_device_type 'Bruker APEX-II CCD'
_diffrn_measurement_method '\f and \w scans'
_diffrn_radiation_type GaK\a
_diffrn_radiation_wavelength 1.34138
_diffrn_reflns_av_R_equivalents 0.0654
_diffrn_reflns_av_unetI/netI 0.0435
_diffrn_reflns_Laue_measured_fraction_full 1.000
_diffrn_reflns_Laue_measured_fraction_max 0.999
_diffrn_reflns_limit_h_max 13
_diffrn_reflns_limit_h_min -13
_diffrn_reflns_limit_k_max 17
_diffrn_reflns_limit_k_min -17
_diffrn_reflns_limit_l_max 18
_diffrn_reflns_limit_l_min -18
_diffrn_reflns_number 24330
_diffrn_reflns_point_group_measured_fraction_full 1.000
_diffrn_reflns_point_group_measured_fraction_max 0.999
_diffrn_reflns_theta_full 53.594
_diffrn_reflns_theta_max 54.806
_diffrn_reflns_theta_min 2.648
_exptl_absorpt_coefficient_mu 5.795
_exptl_absorpt_correction_T_max 0.751
_exptl_absorpt_correction_T_min 0.449
_exptl_absorpt_correction_type multi-scan
_exptl_crystal_colour orange
_exptl_crystal_density_diffrn 1.628
_exptl_crystal_description block
_exptl_crystal_F_000 1130
_exptl_crystal_size_max 0.160
_exptl_crystal_size_mid 0.120
_exptl_crystal_size_min 0.110
_refine_diff_density_max 1.368
_refine_diff_density_min -1.192
_refine_diff_density_rms 0.202
_refine_ls_extinction_method none
_refine_ls_goodness_of_fit_ref 1.018
_refine_ls_hydrogen_treatment constr
_refine_ls_matrix_type full
_refine_ls_number_parameters 249
_refine_ls_number_reflns 4490
_refine_ls_number_restraints 32
_refine_ls_restrained_S_all 1.029
_refine_ls_R_factor_all 0.0762
_refine_ls_R_factor_gt 0.0623
_refine_ls_shift/su_max 0.001
_refine_ls_shift/su_mean 0.000
_refine_ls_structure_factor_coef Fsqd
_refine_ls_weighting_details 'w=1/[\s^2^(Fo^2^)+(0.1354P)^2^+5.9195P] where P=(Fo^2^+2Fc^2^)/3'
_refine_ls_weighting_scheme calc
_refine_ls_wR_factor_gt 0.1864
_refine_ls_wR_factor_ref 0.2044
_reflns_Friedel_coverage 0.000
_reflns_number_gt 3565
_reflns_number_total 4490
_reflns_threshold_expression 'I > 2\s(I)'
_cod_data_source_file c9gc03688a2.cif
_cod_data_source_block platon_sq_CCDC1
_cod_depositor_comments
;Adding full bibliography for 7235257--7235259.cif.

 Adding full bibliography for 7235257--7235259.cif.
;
_cod_original_sg_symbol_H-M 'P 2/n'
_cod_original_formula_sum 'C40 H38 Br2 Cl0.50 F9 Ir N4 P1.50'
_cod_database_code 7235258
_shelx_shelxl_version_number 2014/7
_shelx_space_group_comment
; 
The symmetry employed for this shelxl refinement is uniquely defined 
by the following loop, which should always be used as a source of 
symmetry information in preference to the above space-group names. 
They are only intended as comments. 
;
_shelx_estimated_absorpt_t_min 0.457
_shelx_estimated_absorpt_t_max 0.568

loop_
_space_group_symop_operation_xyz
'x, y, z'
'-x+1/2, y, -z+1/2'
'-x, -y, -z'
'x-1/2, -y, z-1/2'

loop_
_atom_site_label
_atom_site_type_symbol
_atom_site_fract_x
_atom_site_fract_y
_atom_site_fract_z
_atom_site_U_iso_or_equiv
_atom_site_adp_type
_atom_site_occupancy
_atom_site_site_symmetry_order
_atom_site_calc_flag
_atom_site_refinement_flags_posn
_atom_site_refinement_flags_adp
_atom_site_refinement_flags_occupancy
_atom_site_disorder_assembly
_atom_site_disorder_group
Ir1 Ir 0.2500 0.49669(3) 0.2500 0.0532(2) Uani 1 2 d S T P . .
Br1 Br 0.10673(10) 0.41013(9) 0.64869(7) 0.0909(4) Uani 1 1 d . . . . .
P1 P 0.8633(7) 0.1524(6) 0.5042(6) 0.210(3) Uani 0.75 1 d D U P A 1
F1 F 0.8605(13) 0.2469(9) 0.4588(9) 0.163(5) Uiso 0.75 1 d D . P A 1
F2 F 0.883(3) 0.0535(14) 0.5539(19) 0.303(11) Uiso 0.75 1 d D . P A 1
F3 F 0.7266(17) 0.1251(16) 0.4824(17) 0.263(10) Uiso 0.75 1 d D . P A 1
F4 F 1.0061(19) 0.165(3) 0.524(3) 0.38(2) Uiso 0.75 1 d D . P A 1
F5 F 0.866(4) 0.114(2) 0.4007(17) 0.347(14) Uiso 0.75 1 d D . P A 1
F6 F 0.862(3) 0.1974(19) 0.6015(14) 0.436(18) Uiso 0.75 1 d D U P A 1
Cl1 Cl 0.8633(7) 0.1524(6) 0.5042(6) 0.210(3) Uani 0.25 1 d . . P B 2
N1 N 0.1997(7) 0.4848(4) 0.3723(5) 0.0581(16) Uani 1 1 d . . . . .
N2 N 0.3671(6) 0.6129(4) 0.2922(4) 0.0550(14) Uani 1 1 d . . . . .
C1 C 0.1236(8) 0.3997(6) 0.2135(6) 0.0607(18) Uani 1 1 d . . . . .
C2 C 0.0706(9) 0.3588(6) 0.1243(6) 0.072(2) Uani 1 1 d . . . . .
H2 H 0.1021 0.3744 0.0730 0.086 Uiso 1 1 calc R U . . .
C3 C -0.0251(9) 0.2973(7) 0.1109(7) 0.078(3) Uani 1 1 d . . . . .
H3 H -0.0557 0.2703 0.0511 0.094 Uiso 1 1 calc R U . . .
C4 C -0.0758(11) 0.2749(8) 0.1796(8) 0.097(3) Uani 1 1 d . . . . .
H4 H -0.1428 0.2335 0.1679 0.116 Uiso 1 1 calc R U . . .
C5 C -0.0302(8) 0.3124(7) 0.2692(7) 0.082(3) Uani 1 1 d . . . . .
H5 H -0.0657 0.2967 0.3184 0.098 Uiso 1 1 calc R U . . .
C6 C 0.0669(7) 0.3722(6) 0.2846(5) 0.0613(18) Uani 1 1 d . . . . .
C7 C 0.1189(7) 0.4172(5) 0.3743(5) 0.0575(18) Uani 1 1 d . . . . .
C8 C 0.0884(7) 0.3934(6) 0.4576(5) 0.0633(19) Uani 1 1 d . . . . .
H8 H 0.0332 0.3448 0.4595 0.076 Uiso 1 1 calc R U . . .
C9 C 0.1413(8) 0.4430(7) 0.5350(5) 0.065(2) Uani 1 1 d . . . . .
C10 C 0.2177(9) 0.5159(7) 0.5335(7) 0.070(2) Uani 1 1 d . . . . .
H10 H 0.2502 0.5519 0.5877 0.084 Uiso 1 1 calc R U . . .
C11 C 0.2455(8) 0.5349(7) 0.4503(5) 0.0646(19) Uani 1 1 d . . . . .
H11 H 0.2986 0.5848 0.4478 0.078 Uiso 1 1 calc R U . . .
C12 C 0.3157(7) 0.6979(5) 0.2747(5) 0.0575(17) Uani 1 1 d . . . . .
C13 C 0.3853(7) 0.7784(6) 0.2976(6) 0.066(2) Uani 1 1 d . . . . .
H13 H 0.3488 0.8371 0.2817 0.080 Uiso 1 1 calc R U . . .
C14 C 0.5065(8) 0.7720(6) 0.3430(6) 0.067(2) Uani 1 1 d . . . . .
C15 C 0.5538(8) 0.6871(6) 0.3594(6) 0.063(2) Uani 1 1 d . . . . .
H15 H 0.6381 0.6814 0.3892 0.076 Uiso 1 1 calc R U . . .
C16 C 0.4864(7) 0.6074(6) 0.3351(6) 0.0614(18) Uani 1 1 d . . . . .
H16 H 0.5243 0.5489 0.3487 0.074 Uiso 1 1 calc R U . . .
C17 C 0.5849(9) 0.8575(7) 0.3694(8) 0.091(3) Uani 1 1 d D U . . .
C18 C 0.5302(15) 0.9185(11) 0.4274(15) 0.158(7) Uani 1 1 d D U . . .
H18A H 0.4419 0.9207 0.4013 0.237 Uiso 1 1 calc R U . . .
H18B H 0.5639 0.9807 0.4280 0.237 Uiso 1 1 calc R U . . .
H18C H 0.5486 0.8945 0.4912 0.237 Uiso 1 1 calc R U . . .
C19 C 0.7170(11) 0.8342(10) 0.4120(14) 0.144(6) Uani 1 1 d D U . . .
H19A H 0.7586 0.8877 0.4461 0.216 Uiso 1 1 calc R U . . .
H19B H 0.7556 0.8175 0.3624 0.216 Uiso 1 1 calc R U . . .
H19C H 0.7225 0.7822 0.4550 0.216 Uiso 1 1 calc R U . . .
C20 C 0.5819(19) 0.9110(11) 0.2797(13) 0.178(8) Uani 1 1 d D U . . .
H20A H 0.4973 0.9238 0.2462 0.267 Uiso 1 1 calc R U . . .
H20B H 0.6203 0.8740 0.2399 0.267 Uiso 1 1 calc R U . . .
H20C H 0.6261 0.9691 0.2955 0.267 Uiso 1 1 calc R U . . .

loop_
_atom_site_aniso_label
_atom_site_aniso_U_11
_atom_site_aniso_U_22
_atom_site_aniso_U_33
_atom_site_aniso_U_23
_atom_site_aniso_U_13
_atom_site_aniso_U_12
Ir1 0.0643(3) 0.0574(3) 0.0415(3) 0.000 0.0202(2) 0.000
Br1 0.0886(7) 0.1377(10) 0.0543(5) 0.0182(5) 0.0326(5) 0.0201(6)
P1 0.169(6) 0.211(7) 0.208(7) 0.032(5) -0.028(5) -0.020(5)
Cl1 0.169(6) 0.211(7) 0.208(7) 0.032(5) -0.028(5) -0.020(5)
N1 0.065(4) 0.067(4) 0.045(4) 0.000(3) 0.018(3) 0.001(3)
N2 0.060(4) 0.061(4) 0.047(3) 0.000(3) 0.020(3) 0.001(3)
C1 0.071(5) 0.065(5) 0.048(4) 0.003(3) 0.018(4) 0.000(4)
C2 0.090(6) 0.078(6) 0.049(4) -0.010(4) 0.021(4) -0.008(5)
C3 0.081(6) 0.078(6) 0.068(6) -0.017(5) 0.006(5) 0.003(5)
C4 0.100(8) 0.090(7) 0.090(8) -0.008(6) 0.006(6) -0.026(6)
C5 0.070(6) 0.100(7) 0.077(6) 0.002(5) 0.021(5) -0.018(5)
C6 0.066(5) 0.071(5) 0.048(4) 0.000(3) 0.016(3) -0.002(4)
C7 0.061(4) 0.067(5) 0.046(4) 0.006(3) 0.016(3) 0.008(3)
C8 0.062(5) 0.080(5) 0.052(4) 0.006(4) 0.022(4) 0.005(4)
C9 0.061(5) 0.087(6) 0.052(4) 0.014(4) 0.023(4) 0.021(4)
C10 0.067(5) 0.095(6) 0.048(5) -0.005(4) 0.017(4) 0.007(5)
C11 0.068(5) 0.081(5) 0.046(4) -0.007(4) 0.019(4) -0.007(4)
C12 0.065(4) 0.059(4) 0.054(4) -0.004(3) 0.026(3) -0.004(3)
C13 0.058(4) 0.063(5) 0.082(6) -0.006(4) 0.026(4) -0.001(4)
C14 0.072(5) 0.071(5) 0.066(5) -0.006(4) 0.033(4) -0.012(4)
C15 0.059(4) 0.081(6) 0.055(4) -0.006(4) 0.023(4) -0.004(4)
C16 0.055(4) 0.075(5) 0.057(4) -0.001(4) 0.019(4) 0.003(4)
C17 0.066(6) 0.089(7) 0.121(9) -0.024(6) 0.030(6) -0.023(5)
C18 0.142(12) 0.125(11) 0.234(18) -0.093(12) 0.097(13) -0.054(9)
C19 0.101(9) 0.109(10) 0.215(17) -0.028(10) 0.029(10) -0.034(8)
C20 0.21(2) 0.120(12) 0.224(19) 0.003(12) 0.098(17) -0.078(13)

loop_
_atom_type_symbol
_atom_type_description
_atom_type_scat_dispersion_real
_atom_type_scat_dispersion_imag
_atom_type_scat_source
C C 0.0137 0.0067 'International Tables Vol C Tables 4.2.6.8 and 6.1.1.4'
H H 0.0000 0.0000 'International Tables Vol C Tables 4.2.6.8 and 6.1.1.4'
Br Br -0.9338 1.0006 'International Tables Vol C Tables 4.2.6.8 and 6.1.1.4'
Cl Cl 0.3281 0.5435 'International Tables Vol C Tables 4.2.6.8 and 6.1.1.4'
F F 0.0583 0.0400 'International Tables Vol C Tables 4.2.6.8 and 6.1.1.4'
Ir Ir -5.7005 5.2682 'International Tables Vol C Tables 4.2.6.8 and 6.1.1.4'
N N 0.0241 0.0134 'International Tables Vol C Tables 4.2.6.8 and 6.1.1.4'
P P 0.2543 0.3332 'International Tables Vol C Tables 4.2.6.8 and 6.1.1.4'

loop_
_geom_angle_atom_site_label_1
_geom_angle_atom_site_label_2
_geom_angle_atom_site_label_3
_geom_angle
_geom_angle_site_symmetry_1
_geom_angle_site_symmetry_3
C1 Ir1 C1 89.7(5) 2 .
C1 Ir1 N1 92.8(3) 2 .
C1 Ir1 N1 80.4(3) . .
C1 Ir1 N1 80.4(3) 2 2
C1 Ir1 N1 92.8(3) . 2
N1 Ir1 N1 170.4(4) . 2
C1 Ir1 N2 172.3(3) 2 2
C1 Ir1 N2 97.3(3) . 2
N1 Ir1 N2 91.6(3) . 2
N1 Ir1 N2 95.9(3) 2 2
C1 Ir1 N2 97.3(3) 2 .
C1 Ir1 N2 172.3(3) . .
N1 Ir1 N2 95.9(3) . .
N1 Ir1 N2 91.6(3) 2 .
N2 Ir1 N2 76.0(4) 2 .
F1 P1 F3 103.4(12) . .
F1 P1 F4 83.1(19) . .
F3 P1 F4 172(2) . .
F1 P1 F6 91.5(11) . .
F3 P1 F6 92.8(12) . .
F4 P1 F6 91.9(13) . .
F1 P1 F2 173.2(14) . .
F3 P1 F2 83.3(15) . .
F4 P1 F2 90(2) . .
F6 P1 F2 89.1(12) . .
F1 P1 F5 83.8(13) . .
F3 P1 F5 89.0(17) . .
F4 P1 F5 86.9(18) . .
F6 P1 F5 175.2(16) . .
F2 P1 F5 95.5(16) . .
C7 N1 C11 119.0(7) . .
C7 N1 Ir1 115.5(5) . .
C11 N1 Ir1 125.4(6) . .
C16 N2 C12 118.4(7) . .
C16 N2 Ir1 124.6(6) . .
C12 N2 Ir1 117.0(5) . .
C6 C1 C2 113.8(8) . .
C6 C1 Ir1 115.5(6) . .
C2 C1 Ir1 130.4(6) . .
C3 C2 C1 121.9(8) . .
C3 C2 H2 119.0 . .
C1 C2 H2 119.0 . .
C4 C3 C2 121.9(9) . .
C4 C3 H3 119.1 . .
C2 C3 H3 119.1 . .
C3 C4 C5 120.0(10) . .
C3 C4 H4 120.0 . .
C5 C4 H4 120.0 . .
C6 C5 C4 119.0(9) . .
C6 C5 H5 120.5 . .
C4 C5 H5 120.5 . .
C5 C6 C1 123.4(8) . .
C5 C6 C7 123.4(8) . .
C1 C6 C7 113.2(7) . .
N1 C7 C8 121.4(8) . .
N1 C7 C6 114.9(7) . .
C8 C7 C6 123.7(8) . .
C9 C8 C7 117.1(8) . .
C9 C8 H8 121.4 . .
C7 C8 H8 121.4 . .
C8 C9 C10 122.6(8) . .
C8 C9 Br1 118.2(7) . .
C10 C9 Br1 119.2(7) . .
C9 C10 C11 117.5(9) . .
C9 C10 H10 121.2 . .
C11 C10 H10 121.2 . .
N1 C11 C10 122.1(9) . .
N1 C11 H11 118.9 . .
C10 C11 H11 118.9 . .
N2 C12 C13 121.3(7) . .
N2 C12 C12 115.0(4) . 2
C13 C12 C12 123.6(5) . 2
C14 C13 C12 119.7(8) . .
C14 C13 H13 120.2 . .
C12 C13 H13 120.2 . .
C15 C14 C13 117.1(8) . .
C15 C14 C17 121.5(9) . .
C13 C14 C17 121.3(9) . .
C14 C15 C16 123.4(8) . .
C14 C15 H15 118.3 . .
C16 C15 H15 118.3 . .
N2 C16 C15 119.9(8) . .
N2 C16 H16 120.1 . .
C15 C16 H16 120.1 . .
C18 C17 C19 114.5(13) . .
C18 C17 C14 109.3(9) . .
C19 C17 C14 112.3(9) . .
C18 C17 C20 106.5(13) . .
C19 C17 C20 105.8(13) . .
C14 C17 C20 108.0(10) . .
C17 C18 H18A 109.5 . .
C17 C18 H18B 109.5 . .
H18A C18 H18B 109.5 . .
C17 C18 H18C 109.5 . .
H18A C18 H18C 109.5 . .
H18B C18 H18C 109.5 . .
C17 C19 H19A 109.5 . .
C17 C19 H19B 109.5 . .
H19A C19 H19B 109.5 . .
C17 C19 H19C 109.5 . .
H19A C19 H19C 109.5 . .
H19B C19 H19C 109.5 . .
C17 C20 H20A 109.5 . .
C17 C20 H20B 109.5 . .
H20A C20 H20B 109.5 . .
C17 C20 H20C 109.5 . .
H20A C20 H20C 109.5 . .
H20B C20 H20C 109.5 . .

loop_
_geom_bond_atom_site_label_1
_geom_bond_atom_site_label_2
_geom_bond_distance
_geom_bond_site_symmetry_2
Ir1 C1 1.985(9) 2
Ir1 C1 1.985(9) .
Ir1 N1 2.048(7) .
Ir1 N1 2.048(7) 2
Ir1 N2 2.141(7) 2
Ir1 N2 2.141(7) .
Br1 C9 1.892(8) .
P1 F1 1.526(12) .
P1 F3 1.556(16) .
P1 F4 1.586(18) .
P1 F6 1.589(16) .
P1 F2 1.603(17) .
P1 F5 1.641(19) .
N1 C7 1.352(10) .
N1 C11 1.353(11) .
N2 C16 1.344(10) .
N2 C12 1.362(10) .
C1 C6 1.431(11) .
C1 C2 1.433(11) .
C2 C3 1.382(13) .
C2 H2 0.9500 .
C3 C4 1.336(16) .
C3 H3 0.9500 .
C4 C5 1.406(15) .
C4 H4 0.9500 .
C5 C6 1.377(12) .
C5 H5 0.9500 .
C6 C7 1.463(11) .
C7 C8 1.412(10) .
C8 C9 1.356(12) .
C8 H8 0.9500 .
C9 C10 1.374(14) .
C10 C11 1.380(12) .
C10 H10 0.9500 .
C11 H11 0.9500 .
C12 C13 1.404(11) .
C12 C12 1.485(16) 2
C13 C14 1.372(12) .
C13 H13 0.9500 .
C14 C15 1.342(13) .
C14 C17 1.520(13) .
C15 C16 1.383(12) .
C15 H15 0.9500 .
C16 H16 0.9500 .
C17 C18 1.480(13) .
C17 C19 1.511(13) .
C17 C20 1.535(15) .
C18 H18A 0.9800 .
C18 H18B 0.9800 .
C18 H18C 0.9800 .
C19 H19A 0.9800 .
C19 H19B 0.9800 .
C19 H19C 0.9800 .
C20 H20A 0.9800 .
C20 H20B 0.9800 .
C20 H20C 0.9800 .

loop_
_geom_torsion_atom_site_label_1
_geom_torsion_atom_site_label_2
_geom_torsion_atom_site_label_3
_geom_torsion_atom_site_label_4
_geom_torsion
_geom_torsion_site_symmetry_1
_geom_torsion_site_symmetry_4
C6 C1 C2 C3 -1.1(13) . .
Ir1 C1 C2 C3 -174.1(7) . .
C1 C2 C3 C4 2.1(16) . .
C2 C3 C4 C5 -1.5(18) . .
C3 C4 C5 C6 0.1(18) . .
C4 C5 C6 C1 0.8(15) . .
C4 C5 C6 C7 178.1(9) . .
C2 C1 C6 C5 -0.3(13) . .
Ir1 C1 C6 C5 173.7(8) . .
C2 C1 C6 C7 -177.8(8) . .
Ir1 C1 C6 C7 -3.8(9) . .
C11 N1 C7 C8 -4.7(12) . .
Ir1 N1 C7 C8 171.6(6) . .
C11 N1 C7 C6 175.1(8) . .
Ir1 N1 C7 C6 -8.6(9) . .
C5 C6 C7 N1 -169.5(8) . .
C1 C6 C7 N1 8.0(10) . .
C5 C6 C7 C8 10.3(13) . .
C1 C6 C7 C8 -172.2(8) . .
N1 C7 C8 C9 1.7(12) . .
C6 C7 C8 C9 -178.1(8) . .
C7 C8 C9 C10 2.6(13) . .
C7 C8 C9 Br1 -177.9(6) . .
C8 C9 C10 C11 -3.6(14) . .
Br1 C9 C10 C11 176.9(7) . .
C7 N1 C11 C10 3.7(13) . .
Ir1 N1 C11 C10 -172.3(7) . .
C9 C10 C11 N1 0.4(14) . .
C16 N2 C12 C13 2.3(10) . .
Ir1 N2 C12 C13 -178.4(6) . .
C16 N2 C12 C12 178.7(7) . 2
Ir1 N2 C12 C12 -2.0(10) . 2
N2 C12 C13 C14 -3.6(12) . .
C12 C12 C13 C14 -179.7(9) 2 .
C12 C13 C14 C15 3.2(12) . .
C12 C13 C14 C17 -179.7(8) . .
C13 C14 C15 C16 -1.7(12) . .
C17 C14 C15 C16 -178.8(8) . .
C12 N2 C16 C15 -0.7(11) . .
Ir1 N2 C16 C15 -180.0(5) . .
C14 C15 C16 N2 0.5(12) . .
C15 C14 C17 C18 -126.8(13) . .
C13 C14 C17 C18 56.3(15) . .
C15 C14 C17 C19 1.5(15) . .
C13 C14 C17 C19 -175.5(11) . .
C15 C14 C17 C20 117.7(12) . .
C13 C14 C17 C20 -59.3(14) . .
